data_4129323
loop_
_publ_author_name
'Alezi, Dalal'
'Peedikakkal, Abdul Malik P.'
'Weseli\'nski, \/Lukasz J'
'Guillerm, Vincent'
'Belmabkhout, Youssef'
'Cairns, Amy J.'
'Chen, Zhijie'
'Wojtas, \/Lukasz'
'Eddaoudi, Mohamed'

_publ_section_title
;
 Quest for highly connected metal-organic framework platforms: rare-earth
 polynuclear clusters versatility meets net topology needs.
;
_journal_issue 16
_journal_name_full 'Journal of the American Chemical Society'
_journal_page_first 5421
_journal_page_last 5430
_journal_paper_doi 10.1021/jacs.5b00450
_journal_volume 137
_journal_year 2015
_chemical_formula_sum 'C270 H209 F6 N11 O187.5 Y27'
_chemical_formula_weight 9122.04
_space_group_crystal_system hexagonal
_space_group_IT_number 191
_space_group_name_Hall '-P 6 2'
_space_group_name_H-M_alt 'P 6/m m m'
_atom_sites_solution_hydrogens mixed
_audit_creation_date 2015-01-11
_audit_creation_method
;
Olex2 1.2
(compiled 2015.01.09 svn.r3130 for OlexSys, GUI svn.r4987)
;
_cell_angle_alpha 90
_cell_angle_beta 90
_cell_angle_gamma 120
_cell_formula_units_Z 1
_cell_length_a 26.1763(9)
_cell_length_b 26.1763(9)
_cell_length_c 26.3956(11)
_cell_measurement_reflns_used 9836
_cell_measurement_temperature 100(2)
_cell_measurement_theta_max 67.59
_cell_measurement_theta_min 3.77
_cell_volume 15663.1(10)
_computing_cell_refinement 'SAINT v8.34A (Bruker, 2013)'
_computing_data_reduction 'SAINT v8.34A (Bruker, 2013)'
_computing_molecular_graphics 'Olex2 (Dolomanov et al., 2009)'
_computing_publication_material 'Olex2 (Dolomanov et al., 2009)'
_computing_structure_refinement 'XL (Sheldrick, 2008)'
_diffrn_ambient_temperature 100.15
_diffrn_measured_fraction_theta_full 0.994
_diffrn_measured_fraction_theta_max 0.996
_diffrn_measurement_device_type 'Bruker APEX-II CCD ImuS microfocus'
_diffrn_measurement_method '\f and \w scans'
_diffrn_radiation_type CuK\a
_diffrn_radiation_wavelength 1.54178
_diffrn_reflns_av_R_equivalents 0.0433
_diffrn_reflns_av_unetI/netI 0.0223
_diffrn_reflns_Laue_measured_fraction_full 0.994
_diffrn_reflns_Laue_measured_fraction_max 0.996
_diffrn_reflns_limit_h_max 20
_diffrn_reflns_limit_h_min -29
_diffrn_reflns_limit_k_max 31
_diffrn_reflns_limit_k_min -30
_diffrn_reflns_limit_l_max 31
_diffrn_reflns_limit_l_min -17
_diffrn_reflns_number 70671
_diffrn_reflns_point_group_measured_fraction_full 0.994
_diffrn_reflns_point_group_measured_fraction_max 0.996
_diffrn_reflns_theta_full 67.679
_diffrn_reflns_theta_max 67.601
_diffrn_reflns_theta_min 5.144
_diffrn_standards_number 0
_exptl_absorpt_coefficient_mu 3.706
_exptl_absorpt_correction_T_max 0.7530
_exptl_absorpt_correction_T_min 0.6613
_exptl_absorpt_correction_type multi-scan
_exptl_absorpt_process_details
;
SADABS-2014/4 (Bruker,2014/4) was used for absorption correction.
wR2(int) was 0.0674 before and 0.0518 after correction.
The Ratio of minimum to maximum transmission is 0.8782.
The \l/2 correction factor is 0.00150.
;
_exptl_crystal_colour colorless
_exptl_crystal_density_diffrn 0.967
_exptl_crystal_description plate
_exptl_crystal_F_000 4513
_exptl_crystal_size_max 0.15
_exptl_crystal_size_mid 0.15
_exptl_crystal_size_min 0.01
_refine_diff_density_max 1.183
_refine_diff_density_min -1.042
_refine_diff_density_rms 0.143
_refine_ls_extinction_method none
_refine_ls_goodness_of_fit_ref 1.144
_refine_ls_hydrogen_treatment constr
_refine_ls_matrix_type full
_refine_ls_number_parameters 344
_refine_ls_number_reflns 5367
_refine_ls_number_restraints 203
_refine_ls_restrained_S_all 1.149
_refine_ls_R_factor_all 0.0711
_refine_ls_R_factor_gt 0.0681
_refine_ls_shift/su_max 0.001
_refine_ls_shift/su_mean 0.000
_refine_ls_structure_factor_coef Fsqd
_refine_ls_weighting_details 'w=1/[\s^2^(Fo^2^)+(0.1126P)^2^+67.4068P] where P=(Fo^2^+2Fc^2^)/3'
_refine_ls_weighting_scheme calc
_refine_ls_wR_factor_gt 0.2147
_refine_ls_wR_factor_ref 0.2183
_reflns_Friedel_coverage 0.000
_reflns_number_gt 5054
_reflns_number_total 5367
_reflns_threshold_expression 'I > 2\s(I)'
_cod_data_source_file ja5b00450_si_005.cif
_cod_data_source_block Y-pek-MOF-2
_cod_original_cell_volume 15663.1(13)
_cod_original_formula_sum 'C270 H209 F6 N11 O187.50 Y27'
_cod_database_code 4129323
_shelxl_version_number 2014/6
_shelx_space_group_comment
;
The symmetry employed for this shelxl refinement is uniquely defined
by the following loop, which should always be used as a source of
symmetry information in preference to the above space-group names.
They are only intended as comments.
;
_shelx_estimated_absorpt_t_max 0.964
_shelx_estimated_absorpt_t_min 0.606
_olex2_refinement_description
;
1. Fixed Uiso
 At 1.2 times of:
  All C(H) groups, All C(H,H) groups
 At 1.5 times of:
  All C(H,H,H) groups
2. Shared sites
{Y7, O1}
3. Restrained distances
 C00Z-C00J
 1.5 with sigma of 0.02
 O16-C00J = O15-C00J
 1.26 with sigma of 0.02
 C45-O30B
 1.26 with sigma of 0.02
 C40-C39
 1.5 with sigma of 0.02
 C52-C45
 1.5 with sigma of 0.02
 C43-C43_$1
 2.4 with sigma of 0.02
 C44-C40
 2.78 with sigma of 0.02
 C39-O28
 1.26 with sigma of 0.02
 O28-O28_$1
 2.21 with sigma of 0.02
 C40-O28
 2.37 with sigma of 0.02
 O28-C30 = O29-C30
 1.26 with sigma of 0.02
 C42-C40 = C43-C42 = C44-C43
 1.39 with sigma of 0.02
 C42-C42_$1
 2.4 with sigma of 0.02
 C43-C42_$1
 2.78 with sigma of 0.02
 C42-C39
 2.5 with sigma of 0.02
 F31-C42
 1.34 with sigma of 0.01
 C56-O47
 1.26 with sigma of 0.02
 N1-C56
 1.32 with sigma of 0.02
 N1-O47
 2.26 with sigma of 0.02
 O44-C59
 1.23 with sigma of 0.02
 N39-C59
 1.32 with sigma of 0.02
 N39-O44
 2.26 with sigma of 0.02
 C59-C60
 2.41 with sigma of 0.02
 C61-C59
 2.41 with sigma of 0.02
 C61-C60
 2.47 with sigma of 0.02
 N39-C61
 1.45 with sigma of 0.02
 N1-C57
 1.45 with sigma of 0.02
 N1-C58
 1.45 with sigma of 0.02
 C57-C58
 2.47 with sigma of 0.02
 C58-C56
 2.41 with sigma of 0.02
 C56-C57
 2.41 with sigma of 0.02
 C52-O30B
 2.37 with sigma of 0.02
 C52-C54
 2.78 with sigma of 0.02
 O30A-C55
 1.23 with sigma of 0.02
 C53-C53_$2
 2.4 with sigma of 0.02
 C52-F32
 2.34 with sigma of 0.02
 C53-F32
 2.34 with sigma of 0.02
 C52-C51 = C53-C51 = C54-C53
 1.39 with sigma of 0.02
 C51-C45
 2.5 with sigma of 0.02
 C52-C53 = C51-C54
 2.4 with sigma of 0.02
 C51-F32
 1.34 with sigma of 0.02
 C62-C63
 2.47 with sigma of 0.02
 C63-C55
 2.41 with sigma of 0.02
 C55-C62
 2.41 with sigma of 0.02
 N40-C55
 1.32 with sigma of 0.02
 N40-O30A
 2.26 with sigma of 0.02
 N40-C63 = N40-C62
 1.45 with sigma of 0.02
4. Restrained planarity
 C60, N39, C59, O44, C61
 with sigma of 0.1
 O47, N1, C56, C58, C57
 with sigma of 0.01
 O30B, C45, C51, C53, C54, C52
 with sigma of 0.01
 O30A, C55, N40, C62, C63
 with sigma of 0.01
5. Rigid bond restraints
 C10, C2, C15
 with sigma for 1-2 distances of 0.01 and sigma for 1-3 distances of 0.01
 O30B, C45, O30A
 with sigma for 1-2 distances of 0.01 and sigma for 1-3 distances of 0.01
 O28, O29, C30, C39
 with sigma for 1-2 distances of 0.01 and sigma for 1-3 distances of 0.01
 F31, C39, C42, C43, C40, C44
 with sigma for 1-2 distances of 0.01 and sigma for 1-3 distances of 0.01
 C45, C51, C53, C54, C52, F32
 with sigma for 1-2 distances of 0.01 and sigma for 1-3 distances of 0.01
6. Uiso/Uaniso restraints and constraints
C10 \\sim C2 \\sim C15: within 1.7A with sigma of 0.04 and sigma for terminal
atoms of 0.08
O30B \\sim C45 \\sim O30A: within 1.7A with sigma of 0.04 and sigma for
terminal atoms of 0.08
O28 \\sim O29 \\sim C30 \\sim C39 \\sim O53: within 1.7A with sigma of 0.04 and
sigma for terminal atoms of 0.08
F31 \\sim C39 \\sim C42 \\sim C43 \\sim C40 \\sim C44: within 1.7A with sigma
of 0.04 and sigma for terminal atoms of 0.08
O47 \\sim N1 \\sim C56 \\sim C58 \\sim C57: within 1.7A with sigma of 0.04 and
sigma for terminal atoms of 0.08
C60 \\sim N39: within 1.7A with sigma of 0.04 and sigma for terminal atoms of
0.08
C45 \\sim C51 \\sim C53 \\sim C54 \\sim C52 \\sim F32: within 1.7A with sigma
of 0.04 and sigma for terminal atoms of 0.08
O30A \\sim C55 \\sim N40: within 1.7A with sigma of 0.04 and sigma for terminal
atoms of 0.08
O30A \\sim C55 \\sim N40 \\sim C62 \\sim C63: within 1.7A with sigma of 0.04
and sigma for terminal atoms of 0.08
Uanis(O51) \\sim Ueq, Uanis(O52) \\sim Ueq: with sigma of 0.0025 and sigma for
terminal atoms of 0.005
Uanis(Y7) = Uanis(O1)
7. Others
 Fixed Sof: Y7(0.25) Y8(0.125) O49B(0.25) C00J(0.5) O15(0.5) O16(0.5)
 O13(0.125) C10(0.5) C2(0.5) H2(0.5) C15(0.5) H15(0.5) C00Z(0.5) C26(0.5)
 H26(0.5) C29(0.5) H29(0.5) C19(0.5) H19A(0.5) H19B(0.5) O30B(0.25) O28(0.375)
 O29(0.125) C30(0.125) F31(0.125) C39(0.125) O36(0.25) O37(0.25) O0AA(0.25)
 O7(0.125) C42(0.25) H31(0.125) C43(0.25) H43(0.25) C40(0.125) C44(0.125)
 H44(0.125) C45(0.125) O30A(0.25) C51(0.25) H51(0.125) C53(0.25) H53(0.25)
 C54(0.125) H54(0.125) C52(0.125) F32(0.125) C60(0.25) H60A(0.25) H60B(0.25)
 H60C(0.25) N39(0.25) C59(0.25) H59(0.25) O42(0.0625) O44(0.25) O45(0.02083)
 O46(0.0625) O47(0.08333) O1(0.25) O53(0.125) O54(0.125) C55(0.125) H29A(0.125)
 N1(0.08333) C56(0.08333) H56(0.08333) C58(0.08333) H58A(0.08333) H58B(0.08333)
 H58C(0.08333) C57(0.08333) H57A(0.08333) H57B(0.08333) H57C(0.08333) C61(0.25)
 H61A(0.25) H61B(0.25) H61C(0.25) N40(0.125) C62(0.125) H62A(0.125) H62B(0.125)
 H62C(0.125) C63(0.125) H63A(0.125) H63B(0.125) H32(0.125)
8.a Riding coordinates:
 C42(H31), C43(H43), C44(H44), C51(H51), C53(H53), C60(H60A,H60B,H60C),
 C58(H58A,H58B,H58C), C57(H57A,H57B,H57C), C61(H61A,H61B,H61C)
8.b Secondary CH2 refined with riding coordinates:
 C19(H19A,H19B)
8.c Me refined with riding coordinates:
 C62(H62A,H62B,H62C), C63(H63A,H63B,H32)
8.d Aromatic/amide H refined with riding coordinates:
 C0AA(H0AA), C18(H18), C2(H2), C15(H15), C26(H26), C29(H29), C54(H54),
 C59(H59), C55(H29A), C56(H56)
8.e Fitted hexagon refined as free rotating group:
 C10(C2,C15,C00Z,C26,C29)
;
_olex2_submission_special_instructions 'No special instructions were received'

loop_
_space_group_symop_operation_xyz
'x, y, z'
'-y, x-y, z'
'-x+y, -x, z'
'-x, -y, z'
'y, -x+y, z'
'x-y, x, z'
'y, x, -z'
'x-y, -y, -z'
'-x, -x+y, -z'
'-y, -x, -z'
'-x+y, y, -z'
'x, x-y, -z'
'-x, -y, -z'
'y, -x+y, -z'
'x-y, x, -z'
'x, y, -z'
'-y, x-y, -z'
'-x+y, -x, -z'
'-y, -x, z'
'-x+y, y, z'
'x, x-y, z'
'y, x, z'
'x-y, -y, z'
'-x, -x+y, z'

loop_
_atom_site_label
_atom_site_type_symbol
_atom_site_fract_x
_atom_site_fract_y
_atom_site_fract_z
_atom_site_U_iso_or_equiv
_atom_site_adp_type
_atom_site_occupancy
_atom_site_site_symmetry_order
_atom_site_calc_flag
_atom_site_refinement_flags_posn
_atom_site_refinement_flags_adp
_atom_site_refinement_flags_occupancy
_atom_site_disorder_assembly
_atom_site_disorder_group
Y5 Y 0.55966(2) 0.44034(2) 0.5000 0.0210(2) Uani 1 4 d S T P . .
Y6 Y 0.42620(3) 0.42620(3) 0.57359(3) 0.0474(3) Uani 1 2 d S T P C .
Y7 Y 0.91513(5) 0.91513(5) 0.92646(4) 0.0453(3) Uani 0.5 2 d S T P A 3
Y8 Y 1.0000 0.84942(9) 1.0000 0.0480(5) Uani 0.5 4 d S T P . .
O51 O 0.45787(16) 0.40335(17) 0.5000 0.0200(8) Uani 1 2 d S TU P C .
O52 O 0.52726(8) 0.47274(8) 0.56743(14) 0.0197(8) Uani 1 2 d S TU P C .
O008 O 0.63906(14) 0.47360(15) 0.55426(13) 0.0334(7) Uani 1 1 d . . . . .
O49B O 0.9316(5) 0.8807(4) 1.0000 0.020(3) Uani 0.5 2 d S T P B 2
O00A O 0.6424(2) 0.5488(2) 0.5979(2) 0.0728(16) Uani 1 1 d . . . . .
C16 C 0.7188(2) 0.5289(2) 0.61036(18) 0.0331(10) Uani 1 1 d . . . . .
C0AA C 0.75527(14) 0.5105(3) 0.5892(2) 0.0274(13) Uani 1 2 d S T P . .
H0AA H 0.7427 0.4855 0.5604 0.033 Uiso 1 2 calc RS T P . .
C17 C 0.6622(2) 0.5160(3) 0.5855(2) 0.0396(12) Uani 1 1 d . . . . .
O20 O 0.8060(2) 0.6121(5) 0.7196(3) 0.104(4) Uani 1 2 d S T P . .
C18 C 0.7352(3) 0.5626(3) 0.6539(2) 0.0529(16) Uani 1 1 d . . . . .
H18 H 0.7098 0.5748 0.6685 0.063 Uiso 1 1 calc R . . A .
C00I C 0.7892(3) 0.5785(5) 0.6762(4) 0.064(3) Uani 1 2 d S T P . .
C00J C 0.9017(10) 0.7860(7) 0.9094(5) 0.072(7) Uani 0.5 1 d D . . A -1
O15 O 0.9341(5) 0.7839(4) 0.9441(3) 0.071(3) Uani 0.5 1 d D . . A .
O16 O 0.8807(5) 0.8202(5) 0.9061(4) 0.074(3) Uani 0.5 1 d D . . . .
O50 O 1.0000 1.0000 0.9487(3) 0.0186(19) Uiso 1 12 d S T P . .
O13 O 1.0000 0.7524(14) 1.0000 0.125(10) Uiso 0.5 4 d S T P B .
C10 C 0.8693(6) 0.6695(7) 0.7839(4) 0.111(7) Uani 0.5 1 d . U . A -1
C2 C 0.8423(6) 0.7036(7) 0.7858(4) 0.121(7) Uani 0.5 1 d G U . A -1
H2 H 0.8171 0.7016 0.7591 0.145 Uiso 0.5 1 calc R . . A -1
C15 C 0.8521(6) 0.7406(6) 0.8269(4) 0.116(7) Uani 0.5 1 d G U . A -1
H15 H 0.8337 0.7639 0.8283 0.139 Uiso 0.5 1 calc R . . A -1
C00Z C 0.8890(5) 0.7435(5) 0.8661(3) 0.064(4) Uani 0.5 1 d DG . . A -1
C26 C 0.9160(6) 0.7094(6) 0.8641(4) 0.117(9) Uani 0.5 1 d G . . A -1
H26 H 0.9412 0.7114 0.8909 0.140 Uiso 0.5 1 calc R . . A -1
C29 C 0.9062(6) 0.6724(7) 0.8231(5) 0.133(11) Uani 0.5 1 d G . . A -1
H29 H 0.9246 0.6490 0.8217 0.159 Uiso 0.5 1 calc R . . A -1
C19 C 0.8632(8) 0.6304(11) 0.7402(8) 0.116(9) Uani 0.5 1 d . . . A -1
H19A H 0.8943 0.6523 0.7147 0.140 Uiso 0.5 1 calc R . . A -1
H19B H 0.8660 0.5960 0.7518 0.140 Uiso 0.5 1 calc R . . A -1
O30B O 0.3380(4) 0.3380(4) 0.5400(4) 0.041(2) Uiso 0.5 2 d DS TU P C 2
O28 O 0.4574(3) 0.4574(3) 0.6615(4) 0.085(4) Uani 0.75 2 d DS TU P . .
O29 O 0.3697(8) 0.3697(8) 0.6561(8) 0.037(4) Uiso 0.25 2 d DS TU P . .
C30 C 0.4117(7) 0.4117(7) 0.6789(14) 0.083(11) Uiso 0.25 2 d DS TU P C .
F31 F 0.4070(10) 0.4070(10) 0.7432(15) 0.22(2) Uani 0.25 2 d DS TU P . .
C39 C 0.5000 0.5000 0.6831(10) 0.19(2) Uani 0.5 4 d DS TU P C .
O36 O 0.9410(9) 0.9410(9) 0.8424(8) 0.119(7) Uiso 0.5 2 d S T P . .
O37 O 0.4288(8) 0.5712(8) 0.6832(12) 0.168(12) Uiso 0.5 2 d S T P . .
O0AA O 0.6142(18) 0.4215(17) 0.7015(14) 0.155(15) Uiso 0.25 1 d . . . . .
O7 O 0.6184(10) 0.3816(10) 0.6659(16) 0.109(12) Uiso 0.25 2 d S T P . .
C42 C 0.4537(4) 0.4537(4) 0.7654(11) 0.35(3) Uani 0.5 2 d DS TU P D 1
H31 H 0.4224 0.4224 0.7471 0.425 Uiso 0.25 2 d RS T P D 1
C43 C 0.4543(4) 0.4543(4) 0.8186(12) 0.41(3) Uani 0.5 2 d DS TU P D 1
H43 H 0.4228 0.4228 0.8363 0.486 Uiso 0.5 2 d RS T P D 1
C40 C 0.5000 0.5000 0.7403(9) 0.28(3) Uani 0.5 4 d DS TU P . .
C44 C 0.5000 0.5000 0.8457(11) 0.44(4) Uani 0.5 4 d DS TU P D 1
H44 H 0.5000 0.5000 0.8817 0.524 Uiso 0.5 4 d RS T P D 1
C45 C 0.3157(9) 0.3157(9) 0.5000 0.130(12) Uani 0.5 4 d DS TU P . .
O30A O 0.3418(5) 0.3418(5) 0.5639(5) 0.046(3) Uiso 0.5 2 d DS TU P . .
C51 C 0.2314(9) 0.2314(9) 0.5449(7) 0.29(2) Uani 0.5 2 d DS TU P C 1
H51 H 0.2497 0.2497 0.5759 0.353 Uiso 0.25 2 d RS T P C 1
C53 C 0.1783(9) 0.1783(9) 0.5454(4) 0.34(3) Uani 0.5 2 d DS TU P C 1
H53 H 0.1604 0.1604 0.5767 0.409 Uiso 0.5 2 d RS T P C 1
C54 C 0.1514(10) 0.1514(10) 0.5000 0.35(4) Uani 0.5 4 d DS TU P C 1
H54 H 0.1152 0.1152 0.5000 0.421 Uiso 0.5 4 calc RS T P C 1
C52 C 0.2577(8) 0.2577(8) 0.5000 0.24(2) Uani 0.5 4 d DS TU P C .
F32 F 0.2557(12) 0.2557(12) 0.5893(7) 0.32(3) Uani 0.25 2 d DS TU P . .
C60 C 0.780(2) 0.644(2) 0.5239(13) 0.14(2) Uiso 0.25 1 d D U . E -1
H60A H 0.8029 0.6531 0.5555 0.210 Uiso 0.25 1 d R . . E -1
H60B H 0.7454 0.6048 0.5260 0.210 Uiso 0.25 1 d R . . E -1
H60C H 0.7680 0.6735 0.5185 0.210 Uiso 0.25 1 d R . . E -1
N39 N 0.8196(13) 0.6494(9) 0.4826(9) 0.126(11) Uiso 0.25 1 d D U . E -1
C59 C 0.8190(15) 0.6743(14) 0.4394(10) 0.118(15) Uiso 0.25 1 d D . . E -1
H59 H 0.8475 0.6794 0.4146 0.142 Uiso 0.25 1 calc R . . E -1
O42 O -0.020(4) 0.020(4) 0.475(5) 0.4(2) Uiso 0.125 2 d S T P . .
O44 O 0.7840(18) 0.6915(19) 0.4289(14) 0.175(17) Uiso 0.25 1 d D . . E -1
O45 O 0.0000 0.0000 0.334(8) 0.22(8) Uiso 0.25 12 d S T P . .
O46 O 0.595(6) 0.405(6) 1.0000 0.52(16) Uiso 0.25 4 d S T P . .
O47 O 0.609(2) 0.374(3) 0.492(2) 0.09(2) Uiso 0.0833 1 d D U . F -1
O1 O 0.91513(5) 0.91513(5) 0.92646(4) 0.0453(3) Uani 0.5 2 d S T P G 4
O53 O 0.4341(10) 0.4341(10) 0.6538(12) 0.040(6) Uiso 0.25 2 d S TU P C .
O54 O 0.3504(9) 0.3504(9) 0.6372(8) 0.041(5) Uiso 0.25 2 d S T P C 2
C55 C 0.328(2) 0.3215(18) 0.6057(10) 0.081(14) Uiso 0.125 1 d D U . C -1
H29A H 0.3600 0.3320 0.6279 0.097 Uiso 0.125 1 calc R . . C -1
N1 N 0.671(2) 0.3437(18) 0.5216(10) 0.076(12) Uiso 0.0833 1 d D U . F -1
C56 C 0.659(2) 0.380(2) 0.4978(19) 0.10(2) Uiso 0.0833 1 d D U . F -1
H56 H 0.6914 0.4147 0.4838 0.121 Uiso 0.0833 1 calc R . . F -1
C58 C 0.732(2) 0.356(3) 0.5260(18) 0.046(16) Uiso 0.0833 1 d D U . F -1
H58A H 0.7565 0.3877 0.5023 0.069 Uiso 0.0833 1 d R . . F -1
H58B H 0.7331 0.3204 0.5174 0.069 Uiso 0.0833 1 d R . . F -1
H58C H 0.7462 0.3683 0.5606 0.069 Uiso 0.0833 1 d R . . F -1
C57 C 0.626(2) 0.290(3) 0.545(3) 0.11(4) Uiso 0.0833 1 d D U . F -1
H57A H 0.6164 0.2998 0.5776 0.164 Uiso 0.0833 1 d R . . F -1
H57B H 0.6414 0.2627 0.5494 0.164 Uiso 0.0833 1 d R . . F -1
H57C H 0.5909 0.2711 0.5233 0.164 Uiso 0.0833 1 d R . . F -1
C61 C 0.8569(13) 0.6240(12) 0.4912(14) 0.074(9) Uiso 0.25 1 d D . . E -1
H61A H 0.8397 0.5932 0.5172 0.111 Uiso 0.25 1 d R . . E -1
H61B H 0.8954 0.6556 0.5027 0.111 Uiso 0.25 1 d R . . E -1
H61C H 0.8617 0.6072 0.4597 0.111 Uiso 0.25 1 d R . . E -1
N40 N 0.276(2) 0.287(2) 0.6263(15) 0.16(2) Uiso 0.125 1 d D U . C -1
C62 C 0.270(5) 0.268(4) 0.6790(17) 0.24(5) Uiso 0.125 1 d D U . C -1
H62A H 0.2285 0.2432 0.6875 0.359 Uiso 0.125 1 calc R . . C -1
H62B H 0.2908 0.2459 0.6836 0.359 Uiso 0.125 1 calc R . . C -1
H62C H 0.2880 0.3029 0.7011 0.359 Uiso 0.125 1 calc R . . C -1
C63 C 0.221(2) 0.267(5) 0.599(4) 0.18(4) Uiso 0.125 1 d D U . C -1
H63A H 0.1880 0.2419 0.6209 0.277 Uiso 0.125 1 calc R . . C -1
H63B H 0.2182 0.3004 0.5870 0.277 Uiso 0.125 1 calc R . . C -1
H32 H 0.2210 0.2434 0.5694 0.277 Uiso 0.125 1 calc R . . C -1

loop_
_atom_site_aniso_label
_atom_site_aniso_U_11
_atom_site_aniso_U_22
_atom_site_aniso_U_33
_atom_site_aniso_U_23
_atom_site_aniso_U_13
_atom_site_aniso_U_12
Y5 0.0153(3) 0.0153(3) 0.0324(4) 0.000 0.000 0.0076(3)
Y6 0.0416(4) 0.0416(4) 0.0797(5) 0.0329(3) 0.0329(3) 0.0362(3)
Y7 0.0524(6) 0.0524(6) 0.0301(6) -0.0094(4) -0.0094(4) 0.0255(6)
Y8 0.0677(14) 0.0544(9) 0.0264(8) 0.000 0.000 0.0339(7)
O51 0.0111(15) 0.0150(15) 0.0392(17) 0.000 0.000 0.0104(13)
O52 0.0221(12) 0.0221(12) 0.0267(16) -0.0006(7) 0.0006(7) 0.0199(13)
O008 0.0263(17) 0.0376(18) 0.0452(18) -0.0088(15) -0.0116(14) 0.0226(15)
O49B 0.016(9) 0.034(4) 0.019(3) 0.000 0.000 0.019(3)
O00A 0.071(3) 0.090(4) 0.100(3) -0.057(3) -0.054(3) 0.073(3)
C16 0.026(2) 0.039(3) 0.042(2) -0.011(2) -0.007(2) 0.022(2)
C0AA 0.022(2) 0.028(3) 0.034(3) -0.005(3) -0.0027(13) 0.0138(16)
C17 0.029(3) 0.049(3) 0.056(3) -0.015(3) -0.015(2) 0.030(2)
O20 0.067(3) 0.182(9) 0.102(5) -0.111(6) -0.055(3) 0.091(5)
C18 0.039(3) 0.070(4) 0.064(4) -0.038(3) -0.017(3) 0.038(3)
C00I 0.045(3) 0.096(8) 0.068(6) -0.054(6) -0.027(3) 0.048(4)
C00J 0.11(2) 0.057(7) 0.051(6) -0.026(6) -0.011(11) 0.039(12)
O15 0.109(9) 0.055(6) 0.046(5) -0.015(4) -0.012(5) 0.039(6)
O16 0.083(7) 0.055(6) 0.075(7) -0.036(6) -0.026(6) 0.028(6)
C10 0.086(11) 0.165(18) 0.121(12) -0.108(13) -0.070(10) 0.092(12)
C2 0.099(16) 0.191(16) 0.120(11) -0.114(11) -0.063(10) 0.109(12)
C15 0.114(13) 0.171(18) 0.108(12) -0.100(12) -0.068(10) 0.104(13)
C00Z 0.062(8) 0.072(9) 0.059(7) -0.027(7) -0.019(6) 0.033(7)
C26 0.110(15) 0.17(2) 0.118(15) -0.099(16) -0.073(13) 0.101(16)
C29 0.135(19) 0.17(2) 0.146(18) -0.116(18) -0.097(16) 0.111(18)
C19 0.086(12) 0.18(2) 0.127(14) -0.115(16) -0.075(12) 0.099(15)
O28 0.136(10) 0.136(10) 0.058(6) 0.017(7) 0.017(7) 0.125(10)
F31 0.36(5) 0.36(5) 0.11(3) 0.06(3) 0.06(3) 0.31(5)
C39 0.19(2) 0.19(2) 0.16(3) 0.000 0.000 0.08(2)
C42 0.37(3) 0.37(3) 0.16(3) 0.029(14) 0.029(14) 0.07(4)
C43 0.42(4) 0.42(4) 0.16(3) 0.011(15) 0.011(15) 0.04(5)
C40 0.30(3) 0.30(3) 0.16(3) 0.000 0.000 0.08(3)
C44 0.43(5) 0.43(5) 0.19(4) 0.000 0.000 0.03(6)
C45 0.105(14) 0.105(14) 0.20(3) 0.000 0.000 0.066(16)
C51 0.18(2) 0.18(2) 0.37(4) 0.031(13) 0.031(13) -0.02(2)
C53 0.21(2) 0.21(2) 0.41(5) 0.007(15) 0.007(15) -0.05(3)
C54 0.23(3) 0.23(3) 0.41(6) 0.000 0.000 -0.03(4)
C52 0.16(2) 0.16(2) 0.32(4) 0.000 0.000 0.02(2)
F32 0.18(3) 0.18(3) 0.42(6) 0.03(3) 0.03(3) -0.04(4)
O1 0.0524(6) 0.0524(6) 0.0301(6) -0.0094(4) -0.0094(4) 0.0255(6)

loop_
_atom_type_symbol
_atom_type_description
_atom_type_scat_dispersion_real
_atom_type_scat_dispersion_imag
_atom_type_scat_source
C C 0.0181 0.0091 'International Tables Vol C Tables 4.2.6.8 and 6.1.1.4'
H H 0.0000 0.0000 'International Tables Vol C Tables 4.2.6.8 and 6.1.1.4'
F F 0.0727 0.0534 'International Tables Vol C Tables 4.2.6.8 and 6.1.1.4'
N N 0.0311 0.0180 'International Tables Vol C Tables 4.2.6.8 and 6.1.1.4'
O O 0.0492 0.0322 'International Tables Vol C Tables 4.2.6.8 and 6.1.1.4'
Y Y -0.2670 2.0244 'International Tables Vol C Tables 4.2.6.8 and 6.1.1.4'

loop_
_geom_angle_atom_site_label_1
_geom_angle_atom_site_label_2
_geom_angle_atom_site_label_3
_geom_angle
_geom_angle_site_symmetry_1
_geom_angle_site_symmetry_3
Y6 Y5 Y6 60.23(3) . 4_665
Y6 Y5 Y6 60.61(3) . 16_556
Y6 Y5 Y6 90.73(2) 16_556 4_665
O51 Y5 Y6 87.04(8) 19_665 .
O51 Y5 Y6 33.70(4) . 16_556
O51 Y5 Y6 87.04(8) 19_665 16_556
O51 Y5 Y6 33.70(4) 19_665 4_665
O51 Y5 Y6 87.04(8) . 4_665
O51 Y5 Y6 33.70(4) . .
O51 Y5 O51 102.07(18) 19_665 .
O51 Y5 O47 133.7(13) 19_665 .
O51 Y5 O47 123.9(14) . .
O52 Y5 Y6 33.24(4) . 4_665
O52 Y5 Y6 86.67(8) 16_556 .
O52 Y5 Y6 86.67(8) . 16_556
O52 Y5 Y6 86.67(8) 16_556 4_665
O52 Y5 Y6 33.24(4) . .
O52 Y5 Y6 33.24(4) 16_556 16_556
O52 Y5 O51 66.41(7) 16_556 .
O52 Y5 O51 66.41(7) . 19_665
O52 Y5 O51 66.41(7) . .
O52 Y5 O51 66.41(7) 16_556 19_665
O52 Y5 O52 100.94(18) . 16_556
O52 Y5 O47 124.8(14) 16_556 .
O52 Y5 O47 134.0(14) . .
O008 Y5 Y6 109.04(9) . .
O008 Y5 Y6 108.13(9) 16_556 4_665
O008 Y5 Y6 108.13(9) 19_665 16_556
O008 Y5 Y6 71.61(8) . 4_665
O008 Y5 Y6 162.31(8) 16_556 .
O008 Y5 Y6 109.03(9) 16_556 16_556
O008 Y5 Y6 71.61(8) 19_665 .
O008 Y5 Y6 109.03(9) 19_665 4_665
O008 Y5 Y6 162.31(8) 10_666 4_665
O008 Y5 Y6 71.61(8) 10_666 16_556
O008 Y5 Y6 162.32(8) . 16_556
O008 Y5 Y6 108.13(9) 10_666 .
O008 Y5 O51 77.76(11) . 19_665
O008 Y5 O51 77.76(11) 10_666 .
O008 Y5 O51 141.47(9) 16_556 .
O008 Y5 O51 141.47(9) 10_666 19_665
O008 Y5 O51 77.76(11) 19_665 .
O008 Y5 O51 141.47(9) 19_665 19_665
O008 Y5 O51 77.76(11) 16_556 19_665
O008 Y5 O51 141.47(9) . .
O008 Y5 O52 140.14(9) 16_556 .
O008 Y5 O52 140.14(9) . 16_556
O008 Y5 O52 140.14(9) 10_666 .
O008 Y5 O52 79.03(11) 10_666 16_556
O008 Y5 O52 79.03(11) . .
O008 Y5 O52 140.14(9) 19_665 16_556
O008 Y5 O52 79.03(11) 19_665 .
O008 Y5 O52 79.03(11) 16_556 16_556
O008 Y5 O008 79.49(18) . 19_665
O008 Y5 O008 126.06(16) . 10_666
O008 Y5 O008 79.49(18) 10_666 16_556
O008 Y5 O008 76.77(18) 10_666 19_665
O008 Y5 O008 76.77(18) . 16_556
O008 Y5 O008 126.06(16) 19_665 16_556
O008 Y5 O47 62.9(13) 19_665 .
O008 Y5 O47 69.8(14) . .
O008 Y5 O47 63.5(13) 16_556 .
O008 Y5 O47 56.3(14) 10_666 .
O47 Y5 Y6 127.9(14) . 16_556
O47 Y5 Y6 134.1(13) . .
O47 Y5 Y6 141.4(14) . 4_665
O51 Y6 O51 64.84(15) 7_556 .
O51 Y6 O30B 75.2(2) 7_556 .
O51 Y6 O30B 75.2(2) . .
O51 Y6 O28 141.11(13) . .
O51 Y6 O28 141.11(13) 7_556 .
O51 Y6 O54 125.6(4) . .
O51 Y6 O54 125.6(4) 7_556 .
O52 Y6 O51 67.05(13) 4_665 7_556
O52 Y6 O51 67.05(13) . .
O52 Y6 O51 100.75(13) 4_665 .
O52 Y6 O51 100.75(13) . 7_556
O52 Y6 O52 65.04(15) 4_665 .
O52 Y6 O30B 139.38(17) 4_665 .
O52 Y6 O30B 139.37(17) . .
O52 Y6 O28 77.8(2) . .
O52 Y6 O28 77.8(2) 4_665 .
O52 Y6 O54 133.4(4) 4_665 .
O52 Y6 O54 133.4(4) . .
O00A Y6 O51 75.62(14) 19_665 .
O00A Y6 O51 138.21(16) 4_665 .
O00A Y6 O51 138.21(16) 19_665 7_556
O00A Y6 O51 75.62(14) 4_665 7_556
O00A Y6 O52 74.38(15) 4_665 4_665
O00A Y6 O52 136.68(17) 4_665 .
O00A Y6 O52 136.68(17) 19_665 4_665
O00A Y6 O52 74.38(15) 19_665 .
O00A Y6 O00A 136.0(2) 4_665 19_665
O00A Y6 O30B 82.41(19) 19_665 .
O00A Y6 O30B 82.41(19) 4_665 .
O00A Y6 O28 79.53(17) 4_665 .
O00A Y6 O28 79.53(17) 19_665 .
O00A Y6 O54 68.21(11) 19_665 .
O00A Y6 O54 68.21(11) 4_665 .
O30B Y6 O54 61.2(6) . .
O28 Y6 O30B 130.4(3) . .
O28 Y6 O54 69.2(6) . .
O30A Y6 O51 87.3(3) . .
O30A Y6 O51 87.3(3) 22 7_556
O30A Y6 O51 87.3(3) . 7_556
O30A Y6 O51 87.3(3) 22 .
O30A Y6 O52 145.73(13) 22 .
O30A Y6 O52 145.73(13) 22 4_665
O30A Y6 O52 145.73(13) . .
O30A Y6 O52 145.73(13) . 4_665
O30A Y6 O00A 77.58(19) 22 19_665
O30A Y6 O00A 77.58(19) 22 4_665
O30A Y6 O00A 77.58(19) . 19_665
O30A Y6 O00A 77.58(19) . 4_665
O30A Y6 O30B 14.4(3) 22 .
O30A Y6 O30B 14.4(3) . .
O30A Y6 O28 116.0(4) 22 .
O30A Y6 O28 116.0(4) . .
O30A Y6 O30A 0.0(11) 22 .
O30A Y6 O54 46.8(6) . .
O30A Y6 O54 46.8(6) 22 .
O53 Y6 O51 146.49(18) . 7_556
O53 Y6 O51 146.49(18) . .
O53 Y6 O52 89.3(6) . 4_665
O53 Y6 O52 89.3(6) . .
O53 Y6 O00A 75.2(2) . 19_665
O53 Y6 O00A 75.2(2) . 4_665
O53 Y6 O30B 116.6(8) . .
O53 Y6 O28 13.8(8) . .
O53 Y6 O30A 102.2(8) . .
O53 Y6 O30A 102.2(8) . 22
O53 Y6 O54 55.4(9) . .
Y7 Y7 Y7 90.0 3_675 16_557
Y7 Y7 Y7 60.0 3_675 2_765
Y7 Y7 Y7 119.999(1) 6_655 5_565
Y7 Y7 Y7 90.000(1) 5_565 2_765
Y7 Y7 Y7 90.0 5_565 16_557
Y7 Y7 Y7 90.0 6_655 16_557
Y7 Y7 Y7 30.0 5_565 3_675
Y7 Y7 Y7 90.000(1) 6_655 3_675
Y7 Y7 Y7 30.0 6_655 2_765
Y7 Y7 Y7 90.0 2_765 16_557
Y7 Y7 Y8 109.366(18) 5_565 14_567
Y7 Y7 Y8 109.366(18) 6_655 14_567
Y7 Y7 O16 81.3(3) 6_655 .
Y7 Y7 O16 164.6(3) 5_565 20_655
Y7 Y7 O16 81.3(3) 5_565 22
Y7 Y7 O16 164.6(2) 6_655 5_565
Y7 Y7 O16 155.0(3) 5_565 .
Y7 Y7 O16 49.7(2) 5_565 5_565
Y7 Y7 O16 49.7(2) 6_655 20_655
Y7 Y7 O16 155.0(3) 6_655 22
Y7 Y7 O50 61.09(3) 6_655 .
Y7 Y7 O50 61.09(3) 5_565 .
Y7 Y7 O36 81.6(3) 5_565 .
Y7 Y7 O36 81.6(3) 6_655 .
Y8 Y7 Y7 125.05(4) 14_567 2_765
Y8 Y7 Y7 41.54(5) 14_567 16_557
Y8 Y7 Y7 125.05(4) 14_567 3_675
Y8 Y7 O16 85.9(2) 14_567 20_655
Y8 Y7 O16 85.9(2) 14_567 5_565
O16 Y7 Y7 110.4(3) 22 3_675
O16 Y7 Y7 103.9(3) 22 16_557
O16 Y7 Y7 79.0(2) 20_655 2_765
O16 Y7 Y7 79.0(2) 5_565 3_675
O16 Y7 Y7 163.5(3) . 3_675
O16 Y7 Y7 137.7(2) 20_655 3_675
O16 Y7 Y7 103.9(3) . 16_557
O16 Y7 Y7 163.5(3) 22 2_765
O16 Y7 Y7 100.7(2) 5_565 16_557
O16 Y7 Y7 100.7(2) 20_655 16_557
O16 Y7 Y7 137.7(2) 5_565 2_765
O16 Y7 Y7 110.4(3) . 2_765
O16 Y7 Y8 71.3(3) 22 14_567
O16 Y7 Y8 71.3(3) . 14_567
O16 Y7 O16 106.5(2) 22 20_655
O16 Y7 O16 75.3(6) . 22
O16 Y7 O16 136.9(5) 5_565 20_655
O16 Y7 O16 31.6(5) 22 5_565
O16 Y7 O16 31.6(5) . 20_655
O16 Y7 O16 106.5(2) . 5_565
O16 Y7 O50 142.2(3) 22 .
O16 Y7 O50 142.2(3) . .
O16 Y7 O36 89.5(5) 22 .
O16 Y7 O36 89.5(5) . .
O50 Y7 Y7 33.15(9) . 3_675
O50 Y7 Y7 75.2(2) . 16_557
O50 Y7 Y7 33.15(9) . 2_765
O50 Y7 Y8 116.7(2) . 14_567
O50 Y7 O16 110.7(2) . 20_655
O50 Y7 O16 110.7(2) . 5_565
O50 Y7 O36 87.9(6) . .
O36 Y7 Y7 75.4(5) . 2_765
O36 Y7 Y7 163.0(6) . 16_557
O36 Y7 Y7 75.4(5) . 3_675
O36 Y7 Y8 155.4(6) . 14_567
O36 Y7 O16 85.2(3) . 20_655
O36 Y7 O16 85.2(3) . 5_565
O49B Y8 O49B 4.3(2) 20_655 .
O49B Y8 O49B 84.2(4) . 9_767
O49B Y8 O49B 79.9(4) 20_655 9_767
O49B Y8 O49B 75.6(6) 15_657 20_655
O49B Y8 O49B 79.9(4) 15_657 .
O49B Y8 O49B 4.3(2) 15_657 9_767
O49B Y8 O15 83.8(4) 15_657 24_765
O49B Y8 O15 83.8(4) 15_657 9_767
O49B Y8 O15 83.8(4) 20_655 16_557
O49B Y8 O15 134.5(3) 20_655 24_765
O49B Y8 O15 134.5(3) 15_657 16_557
O49B Y8 O15 134.5(3) 15_657 .
O49B Y8 O15 83.8(4) 20_655 .
O49B Y8 O15 134.5(3) 20_655 9_767
O49B Y8 O13 142.2(3) 15_657 .
O49B Y8 O13 137.9(2) 9_767 .
O49B Y8 O13 137.9(2) . .
O49B Y8 O13 142.2(3) 20_655 .
O15 Y8 Y7 76.2(3) 16_557 15_657
O15 Y8 Y7 137.4(3) . 15_657
O15 Y8 Y7 76.2(3) 9_767 15_657
O15 Y8 Y7 137.4(3) 24_765 15_657
O15 Y8 O49B 80.6(3) . .
O15 Y8 O49B 80.6(3) 16_557 .
O15 Y8 O49B 136.2(3) 16_557 9_767
O15 Y8 O49B 136.2(3) 24_765 .
O15 Y8 O49B 80.6(3) 9_767 9_767
O15 Y8 O49B 80.6(3) 24_765 9_767
O15 Y8 O49B 136.2(3) . 9_767
O15 Y8 O49B 136.2(3) 9_767 .
O15 Y8 O15 81.2(5) 9_767 24_765
O15 Y8 O15 82.6(6) 9_767 16_557
O15 Y8 O15 82.6(6) 24_765 .
O15 Y8 O15 135.9(5) 16_557 24_765
O15 Y8 O15 81.2(5) 16_557 .
O15 Y8 O15 135.9(5) 9_767 .
O15 Y8 O13 67.9(3) 9_767 .
O15 Y8 O13 67.9(3) 16_557 .
O15 Y8 O13 67.9(3) . .
O15 Y8 O13 67.9(3) 24_765 .
O15 Y8 O1 76.2(3) 16_557 15_657
O15 Y8 O1 137.4(3) 16_557 6_655
O15 Y8 O1 76.2(3) . 6_655
O15 Y8 O1 137.4(3) 24_765 15_657
O15 Y8 O1 76.2(3) 24_765 6_655
O15 Y8 O1 137.4(3) . 15_657
O15 Y8 O1 76.2(3) 9_767 15_657
O15 Y8 O1 137.4(3) 9_767 6_655
O13 Y8 Y7 131.54(5) . 15_657
O13 Y8 O1 131.54(5) . 15_657
O13 Y8 O1 131.54(5) . 6_655
O1 Y8 O1 96.91(9) 15_657 6_655
Y6 O51 Y5 112.09(11) 16_556 .
Y6 O51 Y5 112.09(11) . .
Y6 O51 Y6 114.84(15) . 16_556
Y6 O52 Y5 113.38(10) . .
Y6 O52 Y5 113.38(10) 4_665 .
Y6 O52 Y6 114.32(15) 4_665 .
C17 O008 Y5 132.8(3) . .
Y8 O49B Y8 139.9(4) 14_567 .
O49B O49B Y8 17.9(2) 20_655 .
O49B O49B Y8 157.8(3) 20_655 14_567
C17 O00A Y6 141.1(4) . 4_665
C0AA C16 C17 121.5(4) . .
C18 C16 C0AA 120.8(5) . .
C18 C16 C17 117.7(4) . .
C16 C0AA C16 119.5(6) 20_655 .
C16 C0AA H0AA 120.2 . .
C16 C0AA H0AA 120.2 20_655 .
O008 C17 C16 117.9(4) . .
O00A C17 O008 126.4(4) . .
O00A C17 C16 115.7(5) . .
C00I O20 C19 118.6(7) . .
C16 C18 H18 120.5 . .
C16 C18 C00I 119.0(5) . .
C00I C18 H18 120.5 . .
O20 C00I C18 119.6(4) . 20_655
O20 C00I C18 119.6(4) . .
C18 C00I C18 120.7(7) 20_655 .
O15 C00J C00Z 114.9(13) . .
O16 C00J O15 128.1(12) . .
O16 C00J C00Z 116.9(12) . .
C00J O15 Y8 135.3(9) . .
C00J O15 O16 42.6(10) . 20_655
O16 O15 Y8 100.4(8) 20_655 .
Y7 O16 Y7 49.0(2) . 6_655
Y7 O16 Y8 60.1(2) . 14_567
Y8 O16 Y7 86.5(3) 14_567 6_655
C00J O16 Y8 114.5(11) . 14_567
C00J O16 O15 76.5(13) . 20_655
C00J O16 O16 38.0(11) . 20_655
O15 O16 Y7 111.8(8) 20_655 .
O15 O16 Y7 118.4(7) 20_655 6_655
O15 O16 Y8 51.9(6) 20_655 14_567
O15 O16 O16 104.3(8) 20_655 20_655
O16 O16 Y7 98.7(3) 20_655 .
O16 O16 Y7 49.7(2) 20_655 6_655
O16 O16 Y8 115.1(2) 20_655 14_567
Y7 O50 Y7 113.70(18) 4_775 6_655
Y7 O50 Y7 57.81(6) 5_565 3_675
Y7 O50 Y7 57.81(6) 5_565 .
Y7 O50 Y7 113.70(18) 4_775 5_565
Y7 O50 Y7 150.4(4) 4_775 .
Y7 O50 Y7 113.70(18) 6_655 5_565
Y7 O50 Y7 113.70(18) 3_675 .
Y7 O50 Y7 57.81(6) 4_775 2_765
Y7 O50 Y7 113.70(18) 2_765 3_675
Y7 O50 Y7 57.81(6) 6_655 2_765
Y7 O50 Y7 57.81(6) 6_655 .
Y7 O50 Y7 150.4(4) 5_565 2_765
Y7 O50 Y7 113.70(18) 2_765 .
Y7 O50 Y7 57.81(6) 4_775 3_675
Y7 O50 Y7 150.4(4) 6_655 3_675
C2 C10 C29 120.0 . .
C2 C10 C19 123.6(10) . .
C29 C10 C19 116.4(10) . .
C10 C2 H2 120.0 . .
C15 C2 C10 120.0 . .
C15 C2 H2 120.0 . .
C2 C15 H15 120.0 . .
C2 C15 C00Z 120.0 . .
C00Z C15 H15 120.0 . .
C15 C00Z C00J 119.6(9) . .
C26 C00Z C00J 120.3(9) . .
C26 C00Z C15 120.0 . .
C00Z C26 H26 120.0 . .
C00Z C26 C29 120.0 . .
C29 C26 H26 120.0 . .
C10 C29 H29 120.0 . .
C26 C29 C10 120.0 . .
C26 C29 H29 120.0 . .
O20 C19 C10 105.1(11) . .
O20 C19 H19A 110.7 . .
O20 C19 H19B 110.7 . .
C10 C19 H19A 110.7 . .
C10 C19 H19B 110.7 . .
H19A C19 H19B 108.8 . .
C45 O30B Y6 140.0(13) . .
C45 O30B Y6 140.0(13) 16_556 .
C45 O30B Y6 140.0(13) 22 .
C45 O30B Y6 140.0(13) 7_556 .
C45 O30B C45 0(4) 7_556 22
C45 O30B C45 0(4) 16_556 22
C45 O30B C45 0(4) 7_556 .
C45 O30B C45 0(4) . 22
C45 O30B C45 0(4) 16_556 7_556
C45 O30B C45 0(4) 16_556 .
C30 O28 Y6 91.6(17) . .
C39 O28 Y6 136.3(12) . .
C39 O28 C30 132.1(19) . .
O53 O28 Y6 52(3) . .
O53 O28 C30 40(4) . .
O53 O28 C39 172(4) . .
C30 O29 Y6 84.6(19) . .
C30 O29 O53 30.8(19) . .
O53 O29 Y6 53.8(12) . .
O54 O29 Y6 80(2) . .
O54 O29 C30 164(4) . .
O54 O29 O53 133(3) . .
O28 C30 Y6 61.3(15) . .
O28 C30 F31 115(2) . .
O29 C30 Y6 69.0(18) . .
O29 C30 O28 130(3) . .
O29 C30 F31 115(2) . .
F31 C30 Y6 176.3(15) . .
O53 C30 Y6 34(2) . .
O53 C30 O28 27.5(19) . .
O53 C30 O29 103(4) . .
O53 C30 F31 143(3) . .
C30 F31 H31 100.3 . .
O28 C39 O28 126(2) . 4_665
O28 C39 C40 117.0(11) 4_665 .
O28 C39 C40 117.0(11) . .
O28 C39 O53 2.8(13) . .
O28 C39 O53 129(2) 4_665 .
O28 C39 O53 129(2) . 4_665
O28 C39 O53 2.8(13) 4_665 4_665
C40 C39 O53 114.2(13) . 4_665
C40 C39 O53 114.2(13) . .
O53 C39 O53 132(3) 4_665 .
O36 O36 Y7 98.4(3) 5_565 .
O36 O36 Y7 98.4(3) 6_655 .
O36 O36 O36 120.00(2) 6_655 5_565
O0AA O37 O0AA 41(4) 22 4_665
O37 O0AA O7 104(4) 4_665 .
O0AA O0AA O37 69.3(18) 19_665 4_665
O0AA O0AA O7 71.2(17) 19_665 .
O0AA O7 O0AA 38(3) . 19_665
C42 C42 H31 0.0 22 .
C42 C42 C43 0(10) 22 .
C42 C42 C40 0(10) 22 .
C43 C42 H31 121.2 . .
C40 C42 H31 120.8 . .
C40 C42 C43 118.0(13) . .
C42 C43 C42 0.0(15) 22 .
C42 C43 H43 119.0 . .
C42 C43 H43 119.0 22 .
C44 C43 C42 121.6(14) . 22
C44 C43 C42 121.6(14) . .
C44 C43 H43 119.4 . .
C42 C40 C39 118.6(9) 4_665 .
C42 C40 C39 118.6(9) 22 .
C42 C40 C39 118.6(9) . .
C42 C40 C42 122.7(18) 4_665 .
C42 C40 C42 122.7(18) 4_665 22
C42 C40 C42 0.0(14) 22 .
C43 C44 C43 118(2) . 4_665
C43 C44 H44 120.9 . .
C43 C44 H44 120.9 4_665 .
O30B C45 O30B 122(2) . 16_556
O30B C45 O30A 128.9(18) 16_556 22
O30B C45 O30A 6.9(7) 16_556 16_556
O30B C45 O30A 6.9(8) . 22
O30B C45 O30A 128.9(18) . 16_556
O30B C45 C52 119.0(11) 16_556 .
O30B C45 C52 119.0(11) . .
C45 C45 O30B 0(10) 16_556 .
C45 C45 O30B 75(10) 22 .
C45 C45 O30B 75(10) 7_556 .
C45 C45 O30B 75(10) 22 16_556
C45 C45 O30B 0(10) 16_556 16_556
C45 C45 O30B 75(10) 7_556 16_556
C45 C45 C45 0(10) 22 7_556
C45 C45 C45 0(10) 7_556 16_556
C45 C45 C45 0(10) 22 16_556
C45 C45 O30A 0(10) 16_556 22
C45 C45 O30A 0(10) 16_556 16_556
C45 C45 O30A 78(10) 7_556 22
C45 C45 O30A 78(10) 22 16_556
C45 C45 O30A 78(10) 22 22
C45 C45 O30A 78(10) 7_556 16_556
C45 C45 C52 0(3) 16_556 .
C45 C45 C52 123(10) 7_556 .
C45 C45 C52 123(10) 22 .
O30A C45 O30A 135.8(17) 16_556 22
C52 C45 O30A 112.1(9) . 22
C52 C45 O30A 112.1(9) . 16_556
O30A O30A Y6 0.0(14) 22 .
O30A O30A C55 0(10) 22 22
O30A O30A C55 0(10) 22 .
C55 O30A Y6 105.5(19) . .
C55 O30A Y6 105.5(19) 22 .
C55 O30A C55 14(6) . 22
C51 C51 H51 88.1 22 .
C51 C51 C53 94(10) 22 .
C51 C51 C52 88(10) 22 .
C51 C51 C63 54(10) 22 .
C53 C51 H51 119.6 . .
C53 C51 C63 100(2) . .
C52 C51 H51 119.5 . .
C52 C51 C53 120.9(14) . .
C52 C51 C63 127(3) . .
C63 C51 H51 38.5 . .
C51 C53 C51 0(4) 22 .
C51 C53 H53 120.3 . .
C51 C53 H53 120.3 22 .
C51 C53 C54 119.8(11) . .
C51 C53 C54 119.8(11) 22 .
C54 C53 H53 120.0 . .
C53 C54 C53 119.2(15) . 7_556
C53 C54 H54 120.4 . .
C53 C54 H54 120.4 7_556 .
C45 C52 C45 0(3) . 22
C45 C52 C45 0(3) . 7_556
C45 C52 C45 0(3) 22 16_556
C45 C52 C45 0(3) 7_556 22
C45 C52 C45 0(3) 7_556 16_556
C45 C52 C45 0(3) . 16_556
C51 C52 C45 120.2(8) 22 7_556
C51 C52 C45 120.2(8) 16_556 .
C51 C52 C45 120.2(8) 22 16_556
C51 C52 C45 120.2(8) . 7_556
C51 C52 C45 120.2(8) . .
C51 C52 C45 120.2(8) 16_556 22
C51 C52 C45 120.2(8) . 16_556
C51 C52 C45 120.2(8) 22 22
C51 C52 C45 120.2(8) 22 .
C51 C52 C45 120.2(8) . 22
C51 C52 C45 120.2(8) 16_556 16_556
C51 C52 C45 120.2(8) 16_556 7_556
C51 C52 C51 119.5(15) 16_556 22
C51 C52 C51 0(4) 22 .
C51 C52 C51 119.5(15) 16_556 .
H60A C60 H60B 109.5 . .
H60A C60 H60C 109.4 . .
H60B C60 H60C 109.4 . .
N39 C60 H60A 107.5 . .
N39 C60 H60B 112.6 . .
N39 C60 H60C 108.3 . .
C59 N39 C60 120.7(19) . .
C59 N39 C61 123(2) . .
C61 N39 C60 116.5(17) . .
N39 C59 H59 117.7 . .
O44 C59 N39 125(3) . .
O44 C59 H59 117.7 . .
O42 O42 O42 60.00(2) 2 3
O42 O42 O42 61(6) 3 14_556
O42 O42 O42 89.997(14) 2 14_556
O42 O42 O42 56(7) 5 14_556
O42 O42 O42 106(3) 5 15_556
O42 O42 O42 61(6) 2 15_556
O42 O42 O42 89.997(12) 16_556 3
O42 O42 O42 58(10) 14_556 15_556
O42 O42 O42 106(3) 6 14_556
O42 O42 O42 60.00(7) 5 4
O42 O42 O42 34(8) 16_556 14_556
O42 O42 O42 30.00(3) 2 4
O42 O42 O42 74(3) 15_556 4
O42 O42 O42 30.00(11) 5 3
O42 O42 O42 74(3) 14_556 4
O42 O42 O42 34(7) 16_556 15_556
O42 O42 O42 89.99(4) 6 16_556
O42 O42 O42 90.00(2) 3 15_556
O42 O42 O42 89.99(4) 5 16_556
O42 O42 O42 60.00(3) 6 4
O42 O42 O42 30.00(7) 6 2
O42 O42 O42 89.997(7) 16_556 4
O42 O42 O42 90.00(4) 5 2
O42 O42 O42 30.00(6) 3 4
O42 O42 O42 90.00(3) 16_556 2
O42 O42 O42 90.00(3) 6 3
O42 O42 O42 120.00(8) 6 5
O42 O42 O42 56(8) 6 15_556
C56 O47 Y5 137(3) . .
O28 O53 Y6 114(4) . .
O28 O53 O29 159(5) . .
O28 O53 C30 113(5) . .
O28 O53 C39 6(3) . .
O29 O53 Y6 86.5(13) . .
O29 O53 C39 154(2) . .
C30 O53 Y6 133(3) . .
C30 O53 O29 46(2) . .
C30 O53 C39 107(3) . .
C39 O53 Y6 119.7(18) . .
O29 O54 Y6 85(3) . .
Y6 C55 H29A 69.7 . .
O30A C55 Y6 50.1(13) . .
O30A C55 H29A 114.1 . .
O30A C55 N40 132(3) . .
N40 C55 Y6 158(3) . .
N40 C55 H29A 114.1 . .
C56 N1 C58 120.6(18) . .
C56 N1 C57 122.8(18) . .
C57 N1 C58 116.6(17) . .
O47 C56 N1 126(3) . .
O47 C56 H56 117.1 . .
N1 C56 H56 117.1 . .
N1 C58 H58A 109.1 . .
N1 C58 H58B 109.0 . .
N1 C58 H58C 110.4 . .
H58A C58 H58B 109.5 . .
H58A C58 H58C 109.4 . .
H58B C58 H58C 109.4 . .
N1 C57 H57A 108.0 . .
N1 C57 H57B 109.7 . .
N1 C57 H57C 110.6 . .
H57A C57 H57B 109.4 . .
H57A C57 H57C 109.5 . .
H57B C57 H57C 109.5 . .
N39 C61 H61A 110.5 . .
N39 C61 H61B 107.9 . .
N39 C61 H61C 110.0 . .
H61A C61 H61B 109.5 . .
H61A C61 H61C 109.5 . .
H61B C61 H61C 109.5 . .
C55 N40 C62 121.2(18) . .
C55 N40 C63 122.4(18) . .
C63 N40 C62 116.4(17) . .
N40 C62 H62A 109.5 . .
N40 C62 H62B 109.5 . .
N40 C62 H62C 109.5 . .
H62A C62 H62B 109.5 . .
H62A C62 H62C 109.5 . .
H62B C62 H62C 109.5 . .
C51 C63 H63A 116.6 . .
C51 C63 H63B 108.5 . .
C51 C63 H32 7.9 . .
N40 C63 C51 103(5) . .
N40 C63 H63A 109.5 . .
N40 C63 H63B 109.5 . .
N40 C63 H32 109.5 . .
H63A C63 H63B 109.5 . .
H63A C63 H32 109.5 . .
H63B C63 H32 109.5 . .

loop_
_geom_bond_atom_site_label_1
_geom_bond_atom_site_label_2
_geom_bond_distance
_geom_bond_site_symmetry_2
Y5 Y6 3.8498(7) .
Y5 Y6 3.8498(7) 16_556
Y5 Y6 3.8498(7) 4_665
Y5 O51 2.336(4) .
Y5 O51 2.336(4) 19_665
Y5 O52 2.308(4) 16_556
Y5 O52 2.308(4) .
Y5 O008 2.306(3) 10_666
Y5 O008 2.306(3) 19_665
Y5 O008 2.306(3) 16_556
Y5 O008 2.306(3) .
Y5 O47 2.64(4) .
Y6 O51 2.305(2) 7_556
Y6 O51 2.305(2) .
Y6 O52 2.299(2) .
Y6 O52 2.299(2) 4_665
Y6 O00A 2.289(4) 4_665
Y6 O00A 2.289(4) 19_665
Y6 O30B 2.473(11) .
Y6 O28 2.461(11) .
Y6 O30A 2.224(12) .
Y6 O30A 2.224(12) 22
Y6 O53 2.13(3) .
Y6 O54 2.60(2) .
Y7 Y7 2.2216(14) 6_655
Y7 Y7 3.848(2) 3_675
Y7 Y7 3.848(2) 2_765
Y7 Y7 2.2216(14) 5_565
Y7 Y7 3.882(2) 16_557
Y7 Y8 2.594(2) 14_567
Y7 O16 2.908(11) 20_655
Y7 O16 2.244(11) .
Y7 O16 2.908(11) 5_565
Y7 O16 2.244(11) 22
Y7 O50 2.298(3) .
Y7 O36 2.32(2) .
Y8 Y7 2.594(2) 15_657
Y8 O49B 2.312(12) .
Y8 O49B 2.312(12) 9_767
Y8 O49B 1.881(12) 15_657
Y8 O49B 1.881(12) 20_655
Y8 O15 2.266(10) .
Y8 O15 2.266(10) 24_765
Y8 O15 2.266(10) 9_767
Y8 O15 2.266(10) 16_557
Y8 O13 2.54(4) .
Y8 O1 2.594(2) 15_657
Y8 O1 2.594(2) 6_655
O51 Y6 2.305(2) 16_556
O52 Y6 2.2991(19) 4_665
O008 C17 1.266(6) .
O49B Y8 1.881(12) 14_567
O49B O49B 0.46(2) 20_655
O00A Y6 2.289(4) 4_665
O00A C17 1.248(6) .
C16 C0AA 1.383(5) .
C16 C17 1.498(6) .
C16 C18 1.381(7) .
C0AA C16 1.383(5) 20_655
C0AA H0AA 0.9500 .
O20 C00I 1.375(10) .
O20 C19 1.431(15) .
C18 H18 0.9500 .
C18 C00I 1.390(7) .
C00I C18 1.390(7) 20_655
C00J O15 1.267(15) .
C00J O16 1.267(17) .
C00J C00Z 1.513(12) .
O15 O16 1.341(15) 20_655
O16 Y7 2.908(11) 6_655
O16 Y8 2.833(11) 14_567
O16 O15 1.341(15) 20_655
O16 O16 1.54(2) 20_655
O50 Y7 2.298(3) 2_765
O50 Y7 2.298(3) 4_775
O50 Y7 2.298(3) 3_675
O50 Y7 2.298(3) 6_655
O50 Y7 2.298(3) 5_565
C10 C2 1.3900 .
C10 C29 1.3900 .
C10 C19 1.495(16) .
C2 H2 0.9500 .
C2 C15 1.3900 .
C15 H15 0.9500 .
C15 C00Z 1.3900 .
C00Z C26 1.3900 .
C26 H26 0.9500 .
C26 C29 1.3900 .
C29 H29 0.9500 .
C19 H19A 0.9900 .
C19 H19B 0.9900 .
O30B C45 1.207(12) 16_556
O30B C45 1.207(12) 22
O30B C45 1.207(12) 7_556
O30B C45 1.207(12) .
O28 C30 1.280(19) .
O28 C39 1.252(11) .
O28 O53 0.64(3) .
O29 C30 1.253(19) .
O29 O53 1.69(3) .
O29 O54 0.71(2) .
C30 F31 1.70(5) .
C30 O53 0.89(4) .
F31 H31 0.4155 .
C39 O28 1.252(11) 4_665
C39 C40 1.510(17) .
C39 O53 1.89(3) 4_665
C39 O53 1.89(3) .
O36 O36 1.54(2) 6_655
O36 O36 1.54(2) 5_565
O37 O0AA 1.32(4) 22
O37 O0AA 1.32(4) 4_665
O0AA O37 1.32(4) 4_665
O0AA O0AA 0.93(8) 19_665
O0AA O7 1.45(5) .
O7 O0AA 1.45(5) 19_665
C42 C42 0.000(18) 22
C42 H31 0.9496 .
C42 C43 1.404(17) .
C42 C40 1.382(11) .
C43 C42 1.404(17) 22
C43 H43 0.9492 .
C43 C44 1.395(15) .
C40 C42 1.382(12) 4_665
C40 C42 1.382(12) 22
C44 C43 1.395(15) 4_665
C44 H44 0.9497 .
C45 O30B 1.207(12) 16_556
C45 C45 0.00(5) 7_556
C45 C45 0.00(10) 16_556
C45 C45 0.00(5) 22
C45 O30A 1.819(14) 16_556
C45 O30A 1.819(14) 22
C45 C52 1.517(16) .
O30A O30A 0.00(3) 22
O30A C55 1.200(18) 22
O30A C55 1.200(18) .
C51 C51 0.00(5) 22
C51 H51 0.9499 .
C51 C53 1.388(15) .
C51 C52 1.370(15) .
C51 C63 1.78(12) .
C53 C51 1.388(16) 22
C53 H53 0.9491 .
C53 C54 1.391(12) .
C54 C53 1.391(12) 7_556
C54 H54 0.9500 .
C52 C45 1.517(16) 22
C52 C45 1.517(16) 7_556
C52 C45 1.517(16) 16_556
C52 C51 1.370(15) 22
C52 C51 1.370(15) 16_556
F32 H51 0.3867 .
C60 H60A 0.9805 .
C60 H60B 0.9801 .
C60 H60C 0.9806 .
C60 N39 1.46(3) .
N39 C59 1.315(18) .
N39 C61 1.446(19) .
C59 H59 0.9500 .
C59 O44 1.240(18) .
O42 O42 1.6(3) 14_556
O42 O42 1.8(4) 4
O42 O42 1.5(3) 2
O42 O42 1.5(3) 3
O42 O42 0.89(19) 6
O42 O42 1.6(3) 15_556
O42 O42 0.89(19) 5
O42 O42 1.3(3) 16_556
O47 C56 1.249(19) .
O1 Y8 2.594(2) 14_567
C55 H29A 0.9500 .
C55 N40 1.317(17) .
N1 C56 1.307(17) .
N1 C58 1.454(18) .
N1 C57 1.441(18) .
C56 H56 0.9500 .
C58 H58A 0.9800 .
C58 H58B 0.9805 .
C58 H58C 0.9806 .
C57 H57A 0.9804 .
C57 H57B 0.9799 .
C57 H57C 0.9795 .
C61 H61A 0.9803 .
C61 H61B 0.9802 .
C61 H61C 0.9796 .
N40 C62 1.458(17) .
N40 C63 1.441(18) .
C62 H62A 0.9800 .
C62 H62B 0.9800 .
C62 H62C 0.9800 .
C63 H63A 0.9800 .
C63 H63B 0.9800 .
C63 H32 0.9800 .

loop_
_geom_torsion_atom_site_label_1
_geom_torsion_atom_site_label_2
_geom_torsion_atom_site_label_3
_geom_torsion_atom_site_label_4
_geom_torsion
_geom_torsion_site_symmetry_1
_geom_torsion_site_symmetry_4
Y5 O008 C17 O00A 7.1(10) . .
Y5 O008 C17 C16 -172.8(3) . .
Y5 O47 C56 N1 135(5) . .
Y6 O00A C17 O008 -13.5(13) 4_665 .
Y6 O00A C17 C16 166.4(5) 4_665 .
Y6 O30B C45 O30B 0.000(3) . 16_556
Y6 O30B C45 C45 0.00(11) . 16_556
Y6 O30B C45 C45 -60(100) . 22
Y6 O30B C45 C45 -60(100) . 7_556
Y6 O30B C45 O30A 180.00(17) . 22
Y6 O30B C45 O30A 0.000(3) . 16_556
Y6 O30B C45 C52 180.000(1) . .
Y6 O28 C30 O29 0.000(1) . .
Y6 O28 C30 F31 180.000(2) . .
Y6 O28 C30 O53 0.000(7) . .
Y6 O28 C39 O28 0.000(2) . 4_665
Y6 O28 C39 C40 180.000(1) . .
Y6 O28 C39 O53 180.0(5) . .
Y6 O28 C39 O53 0.000(2) . 4_665
Y6 O28 O53 O29 180.001(10) . .
Y6 O28 O53 C30 180.000(6) . .
Y6 O28 O53 C39 180.0(5) . .
Y6 O29 C30 O28 0.000(2) . .
Y6 O29 C30 F31 180.000(2) . .
Y6 O29 C30 O53 0.000(3) . .
Y6 O29 O53 O28 180.00(2) . .
Y6 O29 O53 C30 180.000(3) . .
Y6 O29 O53 C39 180.000(6) . .
Y6 C30 O53 O28 180.000(12) . .
Y6 C30 O53 O29 0.000(8) . .
Y6 C30 O53 C39 180.000(6) . .
Y6 O30A C55 N40 151(4) . .
Y6 C55 N40 C62 -95(7) . .
Y6 C55 N40 C63 85(7) . .
C16 C18 C00I O20 179.9(10) . .
C16 C18 C00I C18 2.5(17) . 20_655
C0AA C16 C17 O008 21.5(8) . .
C0AA C16 C17 O00A -158.5(6) . .
C0AA C16 C18 C00I 0.6(11) . .
C17 C16 C0AA C16 172.9(4) . 20_655
C17 C16 C18 C00I -176.1(8) . .
C18 C16 C0AA C16 -3.7(11) . 20_655
C18 C16 C17 O008 -161.9(6) . .
C18 C16 C17 O00A 18.2(9) . .
C00I O20 C19 C10 175.6(14) . .
C00J C00Z C26 C29 -177.1(14) . .
O15 C00J O16 Y8 -35(3) . 14_567
O15 C00J O16 O15 -71(2) . 20_655
O15 C00J O16 O16 65.1(19) . 20_655
O15 C00J C00Z C15 177.6(14) . .
O15 C00J C00Z C26 -5(2) . .
O16 C00J O15 Y8 -27(4) . .
O16 C00J O15 O16 -71(2) . 20_655
O16 C00J C00Z C15 -5(2) . .
O16 C00J C00Z C26 172.6(15) . .
C10 C2 C15 C00Z 0.0 . .
C2 C10 C29 C26 0.0 . .
C2 C10 C19 O20 -30(3) . .
C2 C15 C00Z C00J 177.2(14) . .
C2 C15 C00Z C26 0.0 . .
C15 C00Z C26 C29 0.0 . .
C00Z C00J O15 Y8 150.2(10) . .
C00Z C00J O15 O16 106(2) . 20_655
C00Z C00J O16 Y8 147.7(13) . 14_567
C00Z C00J O16 O15 111.6(19) . 20_655
C00Z C00J O16 O16 -112(3) . 20_655
C00Z C26 C29 C10 0.0 . .
C29 C10 C2 C15 0.0 . .
C29 C10 C19 O20 152.5(13) . .
C19 O20 C00I C18 -176.7(16) . .
C19 O20 C00I C18 1(2) . 20_655
C19 C10 C2 C15 -177.4(18) . .
C19 C10 C29 C26 177.5(17) . .
O30B C45 C52 C45 0.0(3) 16_556 16_556
O30B C45 C52 C45 90.0(3) . 22
O30B C45 C52 C45 0.0(7) . 16_556
O30B C45 C52 C45 -90.0(6) 16_556 7_556
O30B C45 C52 C45 90.0(3) . 7_556
O30B C45 C52 C45 -90.0(6) 16_556 22
O28 C30 O53 Y6 180.000(15) . .
O28 C30 O53 O29 180.000(4) . .
O28 C30 O53 C39 0.000(5) . .
O28 C39 C40 C42 180.000(1) 4_665 22
O28 C39 C40 C42 180.000(1) 4_665 .
O28 C39 C40 C42 0.000(2) . .
O28 C39 C40 C42 180.000(1) . 4_665
O28 C39 C40 C42 0.000(2) . 22
O28 C39 C40 C42 0.000(2) 4_665 4_665
O28 C39 O53 Y6 0.00(3) . .
O28 C39 O53 Y6 0.000(2) 4_665 .
O28 C39 O53 O28 0.00(3) 4_665 .
O28 C39 O53 O29 180.000(4) 4_665 .
O28 C39 O53 O29 180.0(5) . .
O28 C39 O53 C30 180.000(3) 4_665 .
O28 C39 O53 C30 180.0(5) . .
O29 C30 O53 Y6 0.000(4) . .
O29 C30 O53 O28 180.000(2) . .
O29 C30 O53 C39 180.000(2) . .
C30 O28 C39 O28 180.000(2) . 4_665
C30 O28 C39 C40 0.000(1) . .
C30 O28 C39 O53 0.00(3) . .
C30 O28 C39 O53 180.000(2) . 4_665
C30 O28 O53 Y6 180.000(6) . .
C30 O28 O53 O29 0.000(8) . .
C30 O28 O53 C39 0.00(5) . .
C30 O29 O53 Y6 180.000(4) . .
C30 O29 O53 O28 0.000(5) . .
C30 O29 O53 C39 0.000(3) . .
C30 O29 O54 Y6 0.000(11) . .
F31 C30 O53 Y6 180.000(3) . .
F31 C30 O53 O28 0.000(7) . .
F31 C30 O53 O29 180.00(4) . .
F31 C30 O53 C39 0.000(5) . .
C39 O28 C30 Y6 180.000(3) . .
C39 O28 C30 O29 180.000(2) . .
C39 O28 C30 F31 0.000(4) . .
C39 O28 C30 O53 180.000(9) . .
O37 O0AA O7 O0AA -62(3) 4_665 19_665
C42 C42 C43 C44 0(12) 22 .
C42 C42 C40 C39 0.0(3) 22 .
C42 C42 C40 C42 0(100) 22 4_665
C42 C43 C44 C43 0.000(3) 22 4_665
C42 C43 C44 C43 0.000(3) . 4_665
C43 C42 C40 C39 180.000(1) . .
C43 C42 C40 C42 0(100) . 22
C43 C42 C40 C42 0.000(3) . 4_665
C40 C39 O53 Y6 180.000(1) . .
C40 C39 O53 O28 180.0(5) . .
C40 C39 O53 O29 0.000(6) . .
C40 C39 O53 C30 0.000(3) . .
C40 C42 C43 C42 0(76) . 22
C40 C42 C43 C44 0.000(2) . .
C45 O30B C45 O30B 60(100) 22 16_556
C45 O30B C45 O30B 0(100) 16_556 16_556
C45 O30B C45 O30B 60(100) 7_556 16_556
C45 O30B C45 C45 0.000(4) 22 7_556
C45 O30B C45 C45 0(100) 7_556 16_556
C45 O30B C45 C45 0(100) 16_556 7_556
C45 O30B C45 C45 0(100) 16_556 22
C45 O30B C45 C45 0.000(4) 7_556 22
C45 O30B C45 C45 0(100) 22 16_556
C45 O30B C45 O30A 60(100) 7_556 16_556
C45 O30B C45 O30A 0(100) 16_556 16_556
C45 O30B C45 O30A -120(100) 7_556 22
C45 O30B C45 O30A 60(100) 22 16_556
C45 O30B C45 O30A 0(14) 16_556 22
C45 O30B C45 O30A -120(100) 22 22
C45 O30B C45 C52 0(14) 16_556 .
C45 O30B C45 C52 -120(100) 22 .
C45 O30B C45 C52 -120(100) 7_556 .
C45 C45 C52 C45 0.0 22 7_556
C45 C45 C52 C45 0.0 7_556 22
C45 C45 C52 C45 0.0 22 16_556
C45 C45 C52 C45 0.0 16_556 22
C45 C45 C52 C45 0.0 16_556 7_556
C45 C45 C52 C45 0.0 7_556 16_556
C45 C45 C52 C51 0.000(0) 16_556 .
C45 C45 C52 C51 -90.000(2) 22 22
C45 C45 C52 C51 0.000(0) 16_556 22
C45 C45 C52 C51 90.000(2) 22 16_556
C45 C45 C52 C51 -90.000(2) 7_556 22
C45 C45 C52 C51 -90.000(2) 7_556 .
C45 C45 C52 C51 -90.000(2) 22 .
C45 C45 C52 C51 0.000(0) 16_556 16_556
C45 C45 C52 C51 90.000(2) 7_556 16_556
O30A C45 C52 C45 -90.0(6) 16_556 7_556
O30A C45 C52 C45 0.0(3) 16_556 16_556
O30A C45 C52 C45 90.0(3) 22 22
O30A C45 C52 C45 90.0(3) 22 7_556
O30A C45 C52 C45 0.0(7) 22 16_556
O30A C45 C52 C45 -90.0(6) 16_556 22
O30A C45 C52 C51 180.000(1) 16_556 .
O30A C45 C52 C51 0.000(2) 22 22
O30A C45 C52 C51 0.000(2) 16_556 16_556
O30A C45 C52 C51 0.000(3) 22 .
O30A C45 C52 C51 180.000(1) 16_556 22
O30A C45 C52 C51 180.000(1) 22 16_556
O30A O30A C55 Y6 0.0(5) 22 .
O30A O30A C55 N40 0.0(5) 22 .
O30A C55 N40 C62 180.0(4) . .
O30A C55 N40 C63 0.0(4) . .
C51 C51 C53 C54 90.0(8) 22 .
C51 C51 C52 C45 88(37) 22 22
C51 C51 C52 C45 88(37) 22 7_556
C51 C51 C52 C45 88(37) 22 .
C51 C51 C52 C45 88(37) 22 16_556
C51 C51 C52 C51 -92(86) 22 16_556
C51 C51 C63 N40 -141(100) 22 .
C51 C53 C54 C53 0.000(0) . 7_556
C51 C53 C54 C53 0.000(1) 22 7_556
C53 C51 C52 C45 180.000(1) . .
C53 C51 C52 C45 180.000(1) . 7_556
C53 C51 C52 C45 180.000(1) . 16_556
C53 C51 C52 C45 180.000(1) . 22
C53 C51 C52 C51 92(100) . 22
C53 C51 C52 C51 0.000(1) . 16_556
C53 C51 C63 N40 132(4) . .
C52 C51 C53 C51 -90(100) . 22
C52 C51 C53 C54 0.000(2) . .
C52 C51 C63 N40 -87(5) . .
C60 N39 C59 O44 -5(3) . .
O53 O28 C30 Y6 0.000(4) . .
O53 O28 C30 O29 0.000(3) . .
O53 O28 C30 F31 180.000(4) . .
O53 O29 C30 Y6 0.000(5) . .
O53 O29 C30 O28 0.000(3) . .
O53 O29 C30 F31 180.000(4) . .
O53 O29 O54 Y6 0.000(2) . .
O53 C39 C40 C42 0.000(1) . 22
O53 C39 C40 C42 180.000(2) . 4_665
O53 C39 C40 C42 0.000(1) . .
O53 C39 C40 C42 180.000(1) 4_665 .
O53 C39 C40 C42 0.000(2) 4_665 4_665
O53 C39 C40 C42 180.000(1) 4_665 22
O53 C39 O53 Y6 0.000(2) 4_665 .
O53 C39 O53 O28 0.00(3) 4_665 .
O53 C39 O53 O29 180.000(4) 4_665 .
O53 C39 O53 C30 180.000(3) 4_665 .
O54 O29 C30 Y6 0.000(11) . .
O54 O29 C30 O28 0.000(12) . .
O54 O29 C30 F31 180.0(2) . .
O54 O29 C30 O53 0.000(12) . .
O54 O29 O53 Y6 0.000(4) . .
O54 O29 O53 O28 180.000(16) . .
O54 O29 O53 C30 180.000(6) . .
O54 O29 O53 C39 180.000(5) . .
C55 O30A C55 Y6 -91.9(8) 22 .
C55 O30A C55 N40 59(4) 22 .
C55 N40 C63 C51 55(4) . .
C58 N1 C56 O47 -179.9(4) . .
C57 N1 C56 O47 0.0(4) . .
C61 N39 C59 O44 173(3) . .
C62 N40 C63 C51 -125(4) . .
C63 C51 C53 C51 54(100) . 22
C63 C51 C53 C54 144(3) . .
C63 C51 C52 C45 46(3) . 16_556
C63 C51 C52 C45 46(3) . .
C63 C51 C52 C45 46(3) . 22
C63 C51 C52 C45 46(3) . 7_556
C63 C51 C52 C51 -134(3) . 16_556
C63 C51 C52 C51 -42(37) . 22
